data_4514929
loop_
_publ_author_name
'Jones, Christopher G.'
'Asay, Matthew'
'Kim, Lee Joon'
'Kleinsasser, Jack F.'
'Saha, Ambarneil'
'Fulton, Tyler J.'
'Berkley, Kevin R.'
'Cascio, Duilio'
'Malyutin, Andrey G.'
'Conley, Matthew P.'
'Stoltz, Brian M.'
'Lavallo, Vincent'
'Rodr\'iguez, Jos\'e A'
'Nelson, Hosea M.'

_publ_section_title
;
 Characterization of Reactive Organometallic Species via MicroED.
;
_journal_issue 9
_journal_name_full 'ACS central science'
_journal_page_first 1507
_journal_page_last 1513
_journal_paper_doi 10.1021/acscentsci.9b00403
_journal_volume 5
_journal_year 2019
_chemical_formula_moiety 'C10 H11 Cl Zr'
_chemical_formula_sum 'C10 H11 Cl Zr'
_chemical_formula_weight 257.87
_chemical_name_common 'Schwartz reagent'
_chemical_name_systematic 'Bis(cyclopentadienyl)zirconium(IV) chloride hydride'
_space_group_crystal_system orthorhombic
_space_group_IT_number 58
_space_group_name_Hall '-P 2 2n'
_space_group_name_H-M_alt 'P n n m'
_symmetry_space_group_name_Hall '-P 2 2n'
_symmetry_space_group_name_H-M 'P n n m'
_atom_sites_solution_hydrogens mixed
_atom_sites_solution_primary direct
_atom_sites_solution_secondary difmap
_audit_creation_method SHELXL-2018/3
_cell_angle_alpha 90
_cell_angle_beta 90
_cell_angle_gamma 90
_cell_formula_units_Z 4
_cell_length_a 7.2100(14)
_cell_length_b 9.2000(18)
_cell_length_c 13.840(3)
_cell_measurement_reflns_used 2139
_cell_measurement_temperature 293(2)
_cell_measurement_theta_max 0.490
_cell_measurement_theta_min 0.074
_cell_volume 918.0(3)
_computing_cell_refinement 'XSCALE XDS'
_computing_data_collection TVIPS
_computing_data_reduction XDSCONV
_computing_molecular_graphics ShelxLe
_computing_structure_refinement 'SHELXL-2018/3 (Sheldrick, 2018)'
_computing_structure_solution 'SHELXT 2018/2 (Sheldrick, 2018)'
_diffrn_ambient_temperature 293(2)
_diffrn_detector_area_resol_mean 32
_diffrn_measured_fraction_theta_full 0.903
_diffrn_measured_fraction_theta_max 0.903
_diffrn_measurement_device_type 'Technai F-30'
_diffrn_measurement_method 'continuous rotation'
_diffrn_radiation_type '300 KeV electrons'
_diffrn_radiation_wavelength 0.01969
_diffrn_reflns_av_R_equivalents 0.1719
_diffrn_reflns_av_unetI/netI 0.1349
_diffrn_reflns_Laue_measured_fraction_full 0.903
_diffrn_reflns_Laue_measured_fraction_max 0.903
_diffrn_reflns_limit_h_max 6
_diffrn_reflns_limit_h_min -6
_diffrn_reflns_limit_k_max 8
_diffrn_reflns_limit_k_min -8
_diffrn_reflns_limit_l_max 11
_diffrn_reflns_limit_l_min -10
_diffrn_reflns_number 2139
_diffrn_reflns_point_group_measured_fraction_full 0.903
_diffrn_reflns_point_group_measured_fraction_max 0.903
_diffrn_reflns_theta_full 0.490
_diffrn_reflns_theta_max 0.490
_diffrn_reflns_theta_min 0.074
_diffrn_source 'electron microscope FEG'
_exptl_absorpt_coefficient_mu 0.000
_exptl_absorpt_correction_T_max 0.0
_exptl_absorpt_correction_T_min 0.0
_exptl_absorpt_correction_type none
_exptl_crystal_colour white
_exptl_crystal_density_diffrn 1.866
_exptl_crystal_description nano
_exptl_crystal_F_000 192
_exptl_crystal_size_max 0.001
_exptl_crystal_size_mid 0.0007
_exptl_crystal_size_min 0.0005
_refine_diff_density_max 0.210
_refine_diff_density_min -0.242
_refine_diff_density_rms 0.049
_refine_ls_extinction_coef 4963(33)
_refine_ls_extinction_expression Fc^*^=kFc[1+0.001xFc^2^\l^3^/sin(2\q)]^-1/4^
_refine_ls_extinction_method 'SHELXL-2018/3 (Sheldrick 2018)'
_refine_ls_goodness_of_fit_ref 2.254
_refine_ls_hydrogen_treatment mixed
_refine_ls_matrix_type full
_refine_ls_number_parameters 61
_refine_ls_number_reflns 307
_refine_ls_number_restraints 0
_refine_ls_restrained_S_all 2.254
_refine_ls_R_factor_all 0.1645
_refine_ls_R_factor_gt 0.1495
_refine_ls_shift/su_max 0.008
_refine_ls_shift/su_mean 0.000
_refine_ls_structure_factor_coef Fsqd
_refine_ls_weighting_details 'w=1/[\s^2^(Fo^2^)+(0.1000P)^2^] where P=(Fo^2^+2Fc^2^)/3'
_refine_ls_weighting_scheme calc
_refine_ls_wR_factor_gt 0.3625
_refine_ls_wR_factor_ref 0.3785
_reflns_Friedel_coverage 0.000
_reflns_number_gt 272
_reflns_number_total 307
_reflns_threshold_expression 'I > 2\s(I)'
_cod_data_source_file oc9b00403_si_009.cif
_cod_data_source_block schwartz_refined_v4
_cod_depositor_comments
;
The following automatic conversions were performed:

'_atom_sites_solution_primary' value 'Direct' changed to 'direct'
according to
/home/data/users/saulius/crontab/automatic-downloads/current/ACS/lib/dictionaries/cif_core.dic
dictionary named 'cif_core.dic' version 2.4.2 from 2011-04-26.

'_atom_sites_solution_secondary' value 'Difmap' changed to 'difmap'
according to
/home/data/users/saulius/crontab/automatic-downloads/current/ACS/lib/dictionaries/cif_core.dic
dictionary named 'cif_core.dic' version 2.4.2 from 2011-04-26.

Automatic conversion script
Id: cif_fix_values 4973 2017-02-22 13:04:09Z antanas 
;
_cod_database_code 4514929
_shelx_shelxl_version_number 2018/3
_shelx_space_group_comment
;
The symmetry employed for this shelxl refinement is uniquely defined
by the following loop, which should always be used as a source of
symmetry information in preference to the above space-group names.
They are only intended as comments.
;

loop_
_space_group_symop_operation_xyz
'x, y, z'
'-x, -y, z'
'-x+1/2, y+1/2, -z+1/2'
'x+1/2, -y+1/2, -z+1/2'
'-x, -y, -z'
'x, y, -z'
'x-1/2, -y-1/2, z-1/2'
'-x-1/2, y-1/2, z-1/2'

loop_
_atom_site_label
_atom_site_type_symbol
_atom_site_fract_x
_atom_site_fract_y
_atom_site_fract_z
_atom_site_U_iso_or_equiv
_atom_site_adp_type
_atom_site_occupancy
_atom_site_site_symmetry_order
_atom_site_calc_flag
_atom_site_refinement_flags_posn
_atom_site_refinement_flags_adp
_atom_site_refinement_flags_occupancy
Zr01 Zr 0.6012(7) 0.3313(5) 0.500000 0.074(4) Uani 1 2 d S T P
C1 C 0.598(6) 0.340(3) 0.318(2) 0.136(15) Uani 1 1 d . . .
H1 H 0.504519 0.391364 0.286664 0.164 Uiso 1 1 calc R U .
H01 H 0.304(14) 0.382(12) 0.500000 0.082 Uiso 1 2 d S U P
Cl02 Cl 0.304(2) 0.1829(16) 0.500000 0.228(15) Uani 1 2 d S T P
C2 C 0.762(4) 0.394(3) 0.344(2) 0.135(13) Uani 1 1 d . . .
H2 H 0.793719 0.490776 0.332502 0.163 Uiso 1 1 calc R U .
C4 C 0.753(10) 0.186(4) 0.381(2) 0.165(16) Uani 1 1 d . . .
H4 H 0.785305 0.094022 0.403645 0.198 Uiso 1 1 calc R U .
C3 C 0.875(5) 0.304(8) 0.388(3) 0.19(2) Uani 1 1 d . . .
H3 H 0.993917 0.314251 0.413286 0.223 Uiso 1 1 calc R U .
C5 C 0.589(6) 0.211(6) 0.342(3) 0.167(14) Uani 1 1 d . . .
H5 H 0.490446 0.147118 0.334865 0.200 Uiso 1 1 calc R U .

loop_
_atom_site_aniso_label
_atom_site_aniso_U_11
_atom_site_aniso_U_22
_atom_site_aniso_U_33
_atom_site_aniso_U_23
_atom_site_aniso_U_13
_atom_site_aniso_U_12
Zr01 0.072(5) 0.053(5) 0.097(7) 0.000 0.000 0.017(3)
C1 0.24(5) 0.029(16) 0.14(3) 0.010(12) 0.03(2) 0.068(19)
Cl02 0.094(11) 0.087(12) 0.50(5) 0.000 0.000 0.025(8)
C2 0.105(18) 0.14(3) 0.17(3) -0.03(2) 0.008(18) -0.04(2)
C4 0.24(4) 0.12(3) 0.13(3) -0.037(18) 0.02(3) 0.13(3)
C3 0.10(2) 0.32(6) 0.14(3) 0.03(3) -0.039(19) 0.05(3)
C5 0.15(3) 0.16(4) 0.18(4) -0.06(3) 0.01(2) -0.02(3)

loop_
_atom_type_symbol
_atom_type_description
_atom_type_scat_dispersion_real
_atom_type_scat_dispersion_imag
_atom_type_scat_source
C C 0.0000 0.0000 'International Tables Vol C Tables 4.2.6.8 and 6.1.1.4'
H H 0.0000 0.0000 'International Tables Vol C Tables 4.2.6.8 and 6.1.1.4'
Cl Cl 0.0000 0.0000 'International Tables Vol C Tables 4.2.6.8 and 6.1.1.4'
Zr Zr 0.0000 0.0000 'International Tables Vol C Tables 4.2.6.8 and 6.1.1.4'

loop_
_geom_angle_atom_site_label_1
_geom_angle_atom_site_label_2
_geom_angle_atom_site_label_3
_geom_angle
_geom_angle_site_symmetry_1
_geom_angle_site_symmetry_3
C4 Zr01 C4 87(2) 6_556 .
C4 Zr01 C5 31.6(12) 6_556 6_556
C4 Zr01 C5 112.2(19) . 6_556
C4 Zr01 C5 112.2(19) 6_556 .
C4 Zr01 C5 31.6(12) . .
C5 Zr01 C5 126(3) 6_556 .
C4 Zr01 C2 120.6(16) 6_556 .
C4 Zr01 C2 47.8(12) . .
C5 Zr01 C2 152.2(13) 6_556 .
C5 Zr01 C2 50.0(10) . .
C4 Zr01 C2 47.8(12) 6_556 6_556
C4 Zr01 C2 120.6(16) . 6_556
C5 Zr01 C2 50.0(10) 6_556 6_556
C5 Zr01 C2 152.2(13) . 6_556
C2 Zr01 C2 118.0(17) . 6_556
C4 Zr01 C1 135.3(11) 6_556 .
C4 Zr01 C1 48.2(11) . .
C5 Zr01 C1 155(2) 6_556 .
C5 Zr01 C1 28.7(10) . .
C2 Zr01 C1 30.7(9) . .
C2 Zr01 C1 148.6(19) 6_556 .
C4 Zr01 C1 48.2(11) 6_556 6_556
C4 Zr01 C1 135.3(11) . 6_556
C5 Zr01 C1 28.7(10) 6_556 6_556
C5 Zr01 C1 155(2) . 6_556
C2 Zr01 C1 148.6(19) . 6_556
C2 Zr01 C1 30.7(9) 6_556 6_556
C1 Zr01 C1 176.2(9) . 6_556
C4 Zr01 C3 90.5(14) 6_556 .
C4 Zr01 C3 33.0(11) . .
C5 Zr01 C3 122.1(14) 6_556 .
C5 Zr01 C3 55.6(11) . .
C2 Zr01 C3 30.2(10) . .
C2 Zr01 C3 101.0(14) 6_556 .
C1 Zr01 C3 52.9(11) . .
C1 Zr01 C3 128.7(15) 6_556 .
C4 Zr01 C3 33.0(11) 6_556 6_556
C4 Zr01 C3 90.5(14) . 6_556
C5 Zr01 C3 55.6(11) 6_556 6_556
C5 Zr01 C3 122.1(14) . 6_556
C2 Zr01 C3 101.0(14) . 6_556
C2 Zr01 C3 30.2(10) 6_556 6_556
C1 Zr01 C3 128.7(15) . 6_556
C1 Zr01 C3 52.9(11) 6_556 6_556
C3 Zr01 C3 75.9(17) . 6_556
C4 Zr01 Cl02 94.9(19) 6_556 .
C4 Zr01 Cl02 94.9(19) . .
C5 Zr01 Cl02 74.2(8) 6_556 .
C5 Zr01 Cl02 74.2(8) . .
C2 Zr01 Cl02 120.8(8) . .
C2 Zr01 Cl02 120.8(8) 6_556 .
C1 Zr01 Cl02 90.5(12) . .
C1 Zr01 Cl02 90.5(12) 6_556 .
C3 Zr01 Cl02 127.3(16) . .
C3 Zr01 Cl02 127.3(16) 6_556 .
C4 Zr01 Zr01 134.7(8) 6_556 5_666
C4 Zr01 Zr01 134.7(8) . 5_666
C5 Zr01 Zr01 113.2(15) 6_556 5_666
C5 Zr01 Zr01 113.2(15) . 5_666
C2 Zr01 Zr01 89.2(7) . 5_666
C2 Zr01 Zr01 89.2(7) 6_556 5_666
C1 Zr01 Zr01 88.1(4) . 5_666
C1 Zr01 Zr01 88.1(4) 6_556 5_666
C3 Zr01 Zr01 115.0(15) . 5_666
C3 Zr01 Zr01 115.0(15) 6_556 5_666
Cl02 Zr01 Zr01 97.3(4) . 5_666
C5 C1 C2 109(3) . .
C5 C1 Zr01 72(2) . .
C2 C1 Zr01 74.5(19) . .
C3 C2 C1 116(4) . .
C3 C2 Zr01 75(2) . .
C1 C2 Zr01 74.8(16) . .
C5 C4 C3 117(3) . .
C5 C4 Zr01 76.9(16) . .
C3 C4 Zr01 79.1(19) . .
C2 C3 C4 94(3) . .
C2 C3 Zr01 74.3(19) . .
C4 C3 Zr01 67.8(16) . .
C1 C5 C4 104(3) . .
C1 C5 Zr01 79(2) . .
C4 C5 Zr01 71.5(16) . .

loop_
_geom_bond_atom_site_label_1
_geom_bond_atom_site_label_2
_geom_bond_distance
_geom_bond_site_symmetry_2
Zr01 C4 2.38(2) 6_556
Zr01 C4 2.38(2) .
Zr01 C5 2.45(3) 6_556
Zr01 C5 2.45(3) .
Zr01 C2 2.51(3) .
Zr01 C2 2.51(3) 6_556
Zr01 C1 2.52(3) .
Zr01 C1 2.52(3) 6_556
Zr01 C3 2.53(3) .
Zr01 C3 2.53(3) 6_556
Zr01 Cl02 2.543(18) .
Zr01 Zr01 3.430(9) 5_666
C1 C5 1.23(4) .
C1 C2 1.33(4) .
C2 C3 1.31(4) .
C4 C5 1.32(5) .
C4 C3 1.40(5) .
